data_1559038
loop_
_publ_author_name
'Sletten, Jorunn'
'Svardal, Kristin'
'Sorensen, Astrid'

_publ_section_title
;
 Coordination Geometries in Bis(di-2-pyridylamine)copper(II) Complexes.
 Crystal Structures of [CuL2](PF6)2, [CuL2(NO3)2] and
 [CuL2(NCS)1.5(ClO4)0.5][CuL2(NCS)]2(ClO4)2 (L = Di-2-pyridylamine)
;
_journal_name_full 'Acta Chemica Scandinavica'
_journal_page_first 1091
_journal_page_last 1099
_journal_paper_doi 10.3891/acta.chem.scand.47-1091
_journal_volume 47
_journal_year 1993
_chemical_formula_sum 'C20 H18 Cu N8 O6'
_chemical_formula_weight 529.96
_chemical_name_common
;
[CuL2(NO3)2]
;
_space_group_IT_number 14
_space_group_name_Hall '-P 2ybc'
_space_group_name_H-M_alt 'P 1 21/c 1'
_symmetry_cell_setting monoclinic
_symmetry_Int_Tables_number 14
_symmetry_space_group_name_Hall '-P 2ybc'
_symmetry_space_group_name_H-M 'P 1 21/c 1'
_cell_angle_alpha 90.
_cell_angle_beta 94.18(1)
_cell_angle_gamma 90.
_cell_formula_units_Z 2
_cell_length_a 8.413(2)
_cell_length_b 17.096(2)
_cell_length_c 7.603(1)
_cell_volume 1090.6(3)
_diffrn_ambient_temperature 294
_diffrn_radiation_probe x-ray
_diffrn_radiation_type MoK\a
_diffrn_radiation_wavelength 0.71073
_exptl_absorpt_coefficient_mu 1.056
_exptl_crystal_density_diffrn 1.614
_exptl_crystal_F_000 542
_refine_ls_goodness_of_fit_ref 2.42
_refine_ls_number_parameters 197
_refine_ls_number_reflns 1631
_refine_ls_R_factor_gt 0.031
_refine_ls_wR_factor_gt 0.037
_cod_data_source_file Acta-Chem-Scand-1993-47-1091-2.cif
_cod_data_source_block 2
_cod_original_cell_volume 1090.6(5)
_cod_original_sg_symbol_H-M 'P 21/c'
_cod_database_code 1559038

loop_
_space_group_symop_id
_space_group_symop_operation_xyz
1 x,y,z
2 -x,1/2+y,1/2-z
3 -x,-y,-z
4 x,1/2-y,1/2+z

loop_
_atom_site_label
_atom_site_type_symbol
_atom_site_thermal_displace_type
_atom_site_fract_x
_atom_site_fract_y
_atom_site_fract_z
_atom_site_occupancy
_atom_site_U_iso_or_equiv
_atom_site_calc_flag
_atom_site_refinement_flags
_atom_site_disorder_assembly
_atom_site_disorder_group
Cu Cu Uiso 0.00000 0.50000 0.00000 1.000 0.0278(1) . . . .
O31 O Uiso -0.2017(2) 0.40260(10) -0.1067(2) 1.000 0.0404(5) . . . .
O32 O Uiso -0.2986(3) 0.29100(10) -0.1833(4) 1.000 0.0793(8) . . . .
O33 O Uiso -0.0474(2) 0.30660(10) -0.1660(3) 1.000 0.0550(5) . . . .
N2AB N Uiso -0.0239(2) 0.35360(10) 0.2372(3) 1.000 0.0323(5) . . . .
N1A N Uiso -0.0916(2) 0.48660(10) 0.2359(3) 1.000 0.0291(5) . . . .
N1B N Uiso 0.1668(2) 0.42330(10) 0.0909(3) 1.000 0.0276(5) . . . .
N3 N Uiso -0.1834(3) 0.33310(10) -0.1509(3) 1.000 0.0364(5) . . . .
C2A C Uiso -0.1121(3) 0.41440(10) 0.2980(3) 1.000 0.0284(5) . . . .
C2B C Uiso 0.1259(3) 0.35900(10) 0.1766(3) 1.000 0.0284(6) . . . .
C3A C Uiso -0.2184(3) 0.3991(2) 0.4259(3) 1.000 0.0375(6) . . . .
C3B C Uiso 0.2334(3) 0.29740(10) 0.2100(4) 1.000 0.0399(6) . . . .
C4A C Uiso -0.2929(3) 0.4603(2) 0.5012(3) 1.000 0.0441(8) . . . .
C4B C Uiso 0.3850(3) 0.3042(2) 0.1594(4) 1.000 0.0483(8) . . . .
C5A C Uiso -0.2623(3) 0.5357(2) 0.4478(3) 1.000 0.0428(8) . . . .
C5B C Uiso 0.4312(3) 0.3726(2) 0.0813(4) 1.000 0.0450(8) . . . .
C6A C Uiso -0.1628(3) 0.54640(10) 0.3163(3) 1.000 0.0365(6) . . . .
C6B C Uiso 0.3210(3) 0.42970(10) 0.0494(3) 1.000 0.0357(6) . . . .
H2AB H Uiso -0.046(2) 0.3110(10) 0.267(3) 1.000 0.017(5) . . . .
H3A H Uiso -0.234(3) 0.3490(10) 0.453(3) 1.000 0.041(8) . . . .
H3B H Uiso 0.202(3) 0.2540(10) 0.269(3) 1.000 0.042(8) . . . .
H4A H Uiso -0.364(3) 0.448(2) 0.587(4) 1.000 0.058(9) . . . .
H4B H Uiso 0.455(3) 0.2650(10) 0.178(3) 1.000 0.043(8) . . . .
H5A H Uiso -0.306(3) 0.5770(10) 0.502(3) 1.000 0.038(6) . . . .
H5B H Uiso 0.532(3) 0.3790(10) 0.047(3) 1.000 0.041(8) . . . .
H6A H Uiso -0.139(3) 0.5950(10) 0.276(3) 1.000 0.032(6) . . . .
H6B H Uiso 0.343(3) 0.4770(10) -0.013(3) 1.000 0.024(6) . . . .

loop_
_atom_type_symbol
_atom_type_description
_atom_type_scat_dispersion_real
_atom_type_scat_dispersion_imag
_atom_type_scat_source
C C 0.0033 0.0016 ' International Tables Vol C Tables 4.2.6.8 and 6.1.1.4'
H H 0.0000 0.0000 ' International Tables Vol C Tables 4.2.6.8 and 6.1.1.4'
Cu Cu 0.3201 1.2651 ' International Tables Vol C Tables 4.2.6.8 and 6.1.1.4'
N N 0.0061 0.0033 ' International Tables Vol C Tables 4.2.6.8 and 6.1.1.4'
O O 0.0106 0.0060 ' International Tables Vol C Tables 4.2.6.8 and 6.1.1.4'

loop_
_geom_angle_atom_site_label_1
_geom_angle_atom_site_label_2
_geom_angle_atom_site_label_3
_geom_angle
_geom_angle_site_symmetry_1
_geom_angle_site_symmetry_2
_geom_angle_site_symmetry_3
_geom_angle_publ_flag
O31 Cu N1A 85.28(6) . . . yes
O31 Cu N1B 96.83(6) . . . yes
O31 Cu O31 180.00 . . 3_565 yes
O31 Cu N1A 94.72(6) . . 3_565 yes
O31 Cu N1B 83.17(6) . . 3_565 yes
N1A Cu N1B 85.55(8) . . . yes
O31 Cu N1A 94.72(6) 3_565 . . yes
N1A Cu N1A 180.00 . . 3_565 yes
N1A Cu N1B 94.45(8) . . 3_565 yes
O31 Cu N1B 83.17(6) 3_565 . . yes
N1A Cu N1B 94.45(8) 3_565 . . yes
N1B Cu N1B 180.00 . . 3_565 yes
O31 Cu N1A 85.28(6) 3_565 . 3_565 yes
O31 Cu N1B 96.83(6) 3_565 . 3_565 yes
N1A Cu N1B 85.55(8) 3_565 . 3_565 yes
Cu O31 N3 129.41(16) . . . yes
C2A N2AB C2B 126.23(17) . . . yes
Cu N1A C2A 119.11(15) . . . yes
Cu N1A C6A 121.77(15) . . . yes
C2A N1A C6A 117.7(2) . . . yes
Cu N1B C2B 120.49(15) . . . yes
Cu N1B C6B 121.46(14) . . . yes
C2B N1B C6B 117.57(18) . . . yes
O31 N3 O32 120.4(2) . . . yes
O31 N3 O33 120.3(2) . . . yes
O32 N3 O33 119.34(19) . . . yes
C2B N2AB H2AB 113.5(13) . . . no
C2A N2AB H2AB 117.2(14) . . . no
N1A C2A C3A 121.7(2) . . . yes
N2AB C2A C3A 118.8(2) . . . yes
N2AB C2A N1A 119.5(2) . . . yes
N2AB C2B N1B 119.56(19) . . . yes
N2AB C2B C3B 118.97(19) . . . yes
N1B C2B C3B 121.5(2) . . . yes
C2A C3A C4A 119.1(3) . . . no
C2B C3B C4B 119.3(2) . . . no
C3A C4A C5A 119.4(2) . . . no
C3B C4B C5B 119.5(3) . . . no
C4A C5A C6A 118.6(3) . . . no
C4B C5B C6B 118.5(2) . . . no
N1A C6A C5A 123.1(2) . . . yes
N1B C6B C5B 123.5(2) . . . yes
C2A C3A H3A 117.0(15) . . . no
C4A C3A H3A 123.9(15) . . . no
C2B C3B H3B 119.5(15) . . . no
C4B C3B H3B 121.1(15) . . . no
C3A C4A H4A 117(2) . . . no
C5A C4A H4A 124(2) . . . no
C3B C4B H4B 120.6(15) . . . no
C5B C4B H4B 119.9(15) . . . no
C4A C5A H5A 120.1(14) . . . no
C6A C5A H5A 121.3(14) . . . no
C4B C5B H5B 121.5(12) . . . no
C6B C5B H5B 120.0(12) . . . no
N1A C6A H6A 114.9(15) . . . no
C5A C6A H6A 122.0(15) . . . no
N1B C6B H6B 113.7(15) . . . no
C5B C6B H6B 122.7(15) . . . no

loop_
_geom_bond_atom_site_label_1
_geom_bond_atom_site_label_2
_geom_bond_distance
_geom_bond_site_symmetry_1
_geom_bond_site_symmetry_2
_geom_bond_publ_flag
Cu O31 2.4718(18) . . yes
Cu N1A 2.016(2) . . yes
Cu N1B 2.0062(18) . . yes
Cu O31 2.4718(18) . 3_565 yes
Cu N1A 2.016(2) . 3_565 yes
Cu N1B 2.0062(18) . 3_565 yes
O31 N3 1.247(2) . . yes
O32 N3 1.218(3) . . yes
O33 N3 1.244(3) . . yes
N2AB C2A 1.377(3) . . yes
N2AB C2B 1.376(3) . . yes
N1A C2A 1.337(3) . . yes
N1A C6A 1.353(3) . . yes
N1B C2B 1.336(3) . . yes
N1B C6B 1.362(3) . . yes
N2AB H2AB 0.789(18) . . no
C2A C3A 1.393(3) . . no
C2B C3B 1.399(3) . . no
C3A C4A 1.367(4) . . no
C3B C4B 1.364(4) . . no
C4A C5A 1.381(5) . . no
C4B C5B 1.380(5) . . no
C5A C6A 1.362(3) . . no
C5B C6B 1.356(4) . . no
C3A H3A 0.893(18) . . no
C3B H3B 0.92(2) . . no
C4A H4A 0.94(3) . . no
C4B H4B 0.90(2) . . no
C5A H5A 0.91(2) . . no
C5B H5B 0.91(3) . . no
C6A H6A 0.913(19) . . no
C6B H6B 0.962(19) . . no

loop_
_geom_hbond_atom_site_label_D
_geom_hbond_atom_site_label_H
_geom_hbond_atom_site_label_A
_geom_hbond_distance_DH
_geom_hbond_distance_HA
_geom_hbond_distance_DA
_geom_hbond_angle_DHA
_geom_hbond_site_symmetry_A
_geom_hbond_publ_flag
N2AB H2AB O33 0.789(18) 2.074(18) 2.847(3) 166.2(18) 4_555 yes
C3B H3B O33 0.92(2) 2.42(2) 3.155(3) 137(2) 4_555 yes
C4B H4B O32 0.90(2) 2.45(2) 3.271(4) 152.3(18) 4_655 yes
C6A H6A O33 0.913(19) 2.49(2) 3.323(3) 153(2) 3_565 yes
C6B H6B O31 0.962(19) 2.58(2) 3.079(3) 112.8(17) 3_565 yes

loop_
_geom_torsion_atom_site_label_1
_geom_torsion_atom_site_label_2
_geom_torsion_atom_site_label_3
_geom_torsion_atom_site_label_4
_geom_torsion
_geom_torsion_site_symmetry_1
_geom_torsion_site_symmetry_2
_geom_torsion_site_symmetry_3
_geom_torsion_site_symmetry_4
_geom_torsion_publ_flag
N1A Cu O31 N3 -108.66(19) . . . . no
N1B Cu O31 N3 -23.73(19) . . . . no
N1A Cu O31 N3 71.34(19) 3_565 . . . no
N1B Cu O31 N3 156.27(19) 3_565 . . . no
O31 Cu N1A C2A 49.19(17) . . . . no
O31 Cu N1A C6A -117.00(18) . . . . no
N1B Cu N1A C2A -48.06(18) . . . . no
N1B Cu N1A C6A 145.75(18) . . . . no
O31 Cu N1A C2A -130.81(17) 3_565 . . . no
O31 Cu N1A C6A 63.00(18) 3_565 . . . no
N1B Cu N1A C2A 131.95(18) 3_565 . . . no
N1B Cu N1A C6A -34.25(18) 3_565 . . . no
O31 Cu N1B C2B -40.58(19) . . . . no
O31 Cu N1B C6B 131.29(17) . . . . no
N1A Cu N1B C2B 44.11(18) . . . . no
N1A Cu N1B C6B -144.02(18) . . . . no
O31 Cu N1B C2B 139.42(19) 3_565 . . . no
O31 Cu N1B C6B -48.71(17) 3_565 . . . no
N1A Cu N1B C2B -135.89(18) 3_565 . . . no
N1A Cu N1B C6B 35.98(18) 3_565 . . . no
Cu O31 N3 O32 172.4(2) . . . . no
Cu O31 N3 O33 -9.2(3) . . . . no
C2B N2AB C2A N1A 28.8(4) . . . . no
C2B N2AB C2A C3A -149.9(2) . . . . no
C2A N2AB C2B N1B -33.5(4) . . . . no
C2A N2AB C2B C3B 145.0(2) . . . . no
Cu N1A C2A N2AB 22.5(3) . . . . no
Cu N1A C2A C3A -158.83(18) . . . . no
C6A N1A C2A N2AB -170.7(2) . . . . no
C6A N1A C2A C3A 7.9(3) . . . . no
Cu N1A C6A C5A 161.60(19) . . . . no
C2A N1A C6A C5A -4.8(4) . . . . no
Cu N1B C2B N2AB -14.5(3) . . . . no
Cu N1B C2B C3B 167.01(19) . . . . no
C6B N1B C2B N2AB 173.3(2) . . . . no
C6B N1B C2B C3B -5.2(3) . . . . no
Cu N1B C6B C5B -168.1(2) . . . . no
C2B N1B C6B C5B 4.0(4) . . . . no
N2AB C2A C3A C4A 172.7(2) . . . . no
N1A C2A C3A C4A -6.0(4) . . . . no
N2AB C2B C3B C4B -176.2(2) . . . . no
N1B C2B C3B C4B 2.3(4) . . . . no
C2A C3A C4A C5A 0.6(4) . . . . no
C2B C3B C4B C5B 2.1(4) . . . . no
C3A C4A C5A C6A 2.4(4) . . . . no
C3B C4B C5B C6B -3.2(4) . . . . no
C4A C5A C6A N1A -0.4(4) . . . . no
C4B C5B C6B N1B 0.2(4) . . . . no
